data_7060431
loop_
_publ_author_name
'Xia, Youfu'
'Du, Yanqing'
'Xiang, Qian'
'Humphrey, Mark G.'

_publ_section_title
;
 Highly efficient room-temperature phosphorescent materials with a
 heavy-atom effect of bromine
;
_journal_issue 11
_journal_name_full 'New Journal of Chemistry'
_journal_page_first 4930
_journal_page_last 4933
_journal_paper_doi 10.1039/D0NJ05713D
_journal_volume 45
_journal_year 2021
_chemical_formula_sum 'C45 H32 Br N3'
_chemical_formula_weight 694.64
_space_group_crystal_system triclinic
_space_group_IT_number 2
_space_group_name_Hall '-P 1'
_space_group_name_H-M_alt 'P -1'
_atom_sites_solution_hydrogens geom
_audit_creation_method SHELXL-2016/6
_audit_update_record
;
2020-08-13 deposited with the CCDC.	2021-02-04 downloaded from the CCDC.
;
_cell_angle_alpha 68.612(2)
_cell_angle_beta 80.333(3)
_cell_angle_gamma 86.144(2)
_cell_formula_units_Z 2
_cell_length_a 8.6776(4)
_cell_length_b 13.1444(5)
_cell_length_c 15.7153(6)
_cell_measurement_reflns_used 5244
_cell_measurement_temperature 150(2)
_cell_measurement_theta_max 25.9129
_cell_measurement_theta_min 2.8964
_cell_volume 1645.33(12)
_computing_cell_refinement 'Bruker APEX2(Bruker AXS Inc., 2015)'
_computing_data_collection 'Bruker APEX2(Bruker AXS Inc., 2015)'
_computing_data_reduction 'Bruker APEX2(Bruker AXS Inc., 2015)'
_computing_molecular_graphics 'SHELXL-2016/6 (Sheldrick, 2016)'
_computing_publication_material 'SHELXL-2016/6 (Sheldrick, 2016)'
_computing_structure_refinement 'SHELXL-2016/6 (Sheldrick, 2016)'
_computing_structure_solution 'SHELXT 2014/5 (Sheldrick, 2014)'
_diffrn_ambient_temperature 150(2)
_diffrn_measured_fraction_theta_full 0.998
_diffrn_measured_fraction_theta_max 0.992
_diffrn_measurement_device_type 'Bruker D8 VENTURE'
_diffrn_measurement_method dtprofit.ref
_diffrn_radiation_type MoK\a
_diffrn_radiation_wavelength 0.71073
_diffrn_reflns_av_R_equivalents 0.0405
_diffrn_reflns_av_unetI/netI 0.0835
_diffrn_reflns_Laue_measured_fraction_full 0.998
_diffrn_reflns_Laue_measured_fraction_max 0.992
_diffrn_reflns_limit_h_max 10
_diffrn_reflns_limit_h_min -10
_diffrn_reflns_limit_k_max 16
_diffrn_reflns_limit_k_min -16
_diffrn_reflns_limit_l_max 19
_diffrn_reflns_limit_l_min -19
_diffrn_reflns_number 10838
_diffrn_reflns_point_group_measured_fraction_full 0.998
_diffrn_reflns_point_group_measured_fraction_max 0.992
_diffrn_reflns_theta_full 25.242
_diffrn_reflns_theta_max 26.155
_diffrn_reflns_theta_min 2.896
_diffrn_source 'fine-focus sealed tube'
_exptl_absorpt_coefficient_mu 1.288
_exptl_absorpt_correction_T_max 0.7454
_exptl_absorpt_correction_T_min 0.6598
_exptl_absorpt_correction_type multi-scan
_exptl_absorpt_process_details 'SADABS 2014/5'
_exptl_crystal_colour colorless
_exptl_crystal_density_diffrn 1.402
_exptl_crystal_density_method 'not measured'
_exptl_crystal_description BLOCK
_exptl_crystal_F_000 716
_exptl_crystal_size_max 0.2
_exptl_crystal_size_mid 0.15
_exptl_crystal_size_min 0.1
_exptl_transmission_factor_max 0.7454
_exptl_transmission_factor_min 0.6598
_refine_diff_density_max 0.918
_refine_diff_density_min -0.437
_refine_diff_density_rms 0.071
_refine_ls_extinction_method none
_refine_ls_goodness_of_fit_ref 1.013
_refine_ls_hydrogen_treatment constr
_refine_ls_matrix_type full
_refine_ls_number_parameters 442
_refine_ls_number_reflns 6517
_refine_ls_number_restraints 0
_refine_ls_restrained_S_all 1.013
_refine_ls_R_factor_all 0.0748
_refine_ls_R_factor_gt 0.0464
_refine_ls_shift/su_max 0.000
_refine_ls_shift/su_mean 0.000
_refine_ls_structure_factor_coef Fsqd
_refine_ls_weighting_details 'w=1/[\s^2^(Fo^2^)+(0.0229P)^2^+1.0899P] where P=(Fo^2^+2Fc^2^)/3'
_refine_ls_weighting_scheme calc
_refine_ls_wR_factor_gt 0.0944
_refine_ls_wR_factor_ref 0.1043
_reflns_Friedel_coverage 0.000
_reflns_number_gt 4826
_reflns_number_total 6517
_reflns_threshold_expression 'I > 2\s(I)'
_cod_data_source_file d0nj05713d2.cif
_cod_data_source_block S_a
_cod_depositor_comments 'Adding full bibliography for 7060430--7060431.cif.'
_cod_database_code 7060431
_shelx_shelxl_version_number 2016/6
_shelx_space_group_comment
;
The symmetry employed for this shelxl refinement is uniquely defined
by the following loop, which should always be used as a source of
symmetry information in preference to the above space-group names.
They are only intended as comments.
;
_shelx_estimated_absorpt_t_min 0.870
_shelx_estimated_absorpt_t_max 0.932

loop_
_space_group_symop_operation_xyz
'x, y, z'
'-x, -y, -z'

loop_
_atom_site_label
_atom_site_type_symbol
_atom_site_fract_x
_atom_site_fract_y
_atom_site_fract_z
_atom_site_U_iso_or_equiv
_atom_site_adp_type
_atom_site_occupancy
_atom_site_site_symmetry_order
_atom_site_calc_flag
_atom_site_refinement_flags_posn
_atom_site_refinement_flags_adp
_atom_site_refinement_flags_occupancy
_atom_site_disorder_assembly
_atom_site_disorder_group
Br1 Br 0.21846(4) -0.10269(3) 0.81804(2) 0.02951(11) Uani 1 1 d . . . . .
N1 N 0.3835(3) 0.4480(2) 0.67734(18) 0.0297(6) Uani 1 1 d . . . . .
C1 C 0.2503(3) 0.0514(2) 0.75852(19) 0.0183(6) Uani 1 1 d . . . . .
C2 C 0.2029(3) 0.1041(2) 0.67227(19) 0.0183(6) Uani 1 1 d . . . . .
N2 N 0.4414(3) 0.1158(2) 0.93051(16) 0.0211(5) Uani 1 1 d . . . . .
C3 C 0.2215(3) 0.2164(2) 0.63222(19) 0.0199(6) Uani 1 1 d . . . . .
H3 H 0.190693 0.253878 0.574918 0.024 Uiso 1 1 calc R U . . .
N3 N 0.0828(3) 0.1043(2) 0.53865(16) 0.0228(6) Uani 1 1 d . . . . .
C4 C 0.2856(3) 0.2736(2) 0.67662(19) 0.0205(6) Uani 1 1 d . . . . .
C6 C 0.3143(3) 0.1063(2) 0.80428(19) 0.0181(6) Uani 1 1 d . . . . .
C5 C 0.3332(3) 0.2185(2) 0.76108(19) 0.0196(6) Uani 1 1 d . . . . .
H5 H 0.378553 0.257088 0.789585 0.023 Uiso 1 1 calc R U . . .
C9 C 0.3702(4) 0.1905(2) 0.96885(19) 0.0229(7) Uani 1 1 d . . . . .
C8 C 0.3008(4) 0.3962(2) 0.6313(2) 0.0329(8) Uani 1 1 d . . . . .
H00A H 0.354338 0.413263 0.568401 0.039 Uiso 1 1 calc R U . . .
H00B H 0.196685 0.427814 0.627849 0.039 Uiso 1 1 calc R U . . .
C7 C 0.3598(4) 0.0468(2) 0.89974(19) 0.0241(7) Uani 1 1 d . . . . .
H7A H 0.266090 0.019044 0.943860 0.029 Uiso 1 1 calc R U . . .
H7AB H 0.425902 -0.015272 0.898301 0.029 Uiso 1 1 calc R U . . .
C47 C 0.3140(4) 0.4980(2) 0.7388(2) 0.0285(8) Uani 1 1 d . . . . .
C46 C 0.1602(4) 0.4966(3) 0.7809(2) 0.0373(9) Uani 1 1 d . . . . .
H46 H 0.084249 0.458941 0.769133 0.045 Uiso 1 1 calc R U . . .
C45 C 0.1227(5) 0.5525(3) 0.8405(3) 0.0439(9) Uani 1 1 d . . . . .
H45 H 0.020085 0.552456 0.869607 0.053 Uiso 1 1 calc R U . . .
C44 C 0.2376(5) 0.6096(3) 0.8580(3) 0.0429(9) Uani 1 1 d . . . . .
H44 H 0.209830 0.646867 0.898513 0.052 Uiso 1 1 calc R U . . .
C43 C 0.3896(4) 0.6113(3) 0.8163(2) 0.0352(8) Uani 1 1 d . . . . .
H43 H 0.464268 0.650314 0.827607 0.042 Uiso 1 1 calc R U . . .
C42 C 0.4313(4) 0.5539(2) 0.7567(2) 0.0302(8) Uani 1 1 d . . . . .
C41 C 0.5770(4) 0.5360(2) 0.7041(2) 0.0299(8) Uani 1 1 d . . . . .
C40 C 0.7301(4) 0.5699(3) 0.6917(3) 0.0397(9) Uani 1 1 d . . . . .
H40 H 0.755073 0.614694 0.721427 0.048 Uiso 1 1 calc R U . . .
C39 C 0.8446(5) 0.5366(3) 0.6351(3) 0.0457(10) Uani 1 1 d . . . . .
H39 H 0.946143 0.561837 0.624568 0.055 Uiso 1 1 calc R U . . .
C38 C 0.8098(5) 0.4658(3) 0.5938(3) 0.0470(10) Uani 1 1 d . . . . .
H38 H 0.889900 0.440549 0.559071 0.056 Uiso 1 1 calc R U . . .
C37 C 0.6571(5) 0.4319(3) 0.6034(2) 0.0392(9) Uani 1 1 d . . . . .
H37 H 0.633257 0.386020 0.574356 0.047 Uiso 1 1 calc R U . . .
C36 C 0.5429(4) 0.4688(2) 0.6575(2) 0.0303(8) Uani 1 1 d . . . . .
C10 C 0.2145(4) 0.2000(3) 1.0043(2) 0.0291(7) Uani 1 1 d . . . . .
H10 H 0.139701 0.151605 1.005944 0.035 Uiso 1 1 calc R U . . .
C11 C 0.1746(4) 0.2839(3) 1.0371(2) 0.0380(9) Uani 1 1 d . . . . .
H11 H 0.071010 0.292547 1.060867 0.046 Uiso 1 1 calc R U . . .
C12 C 0.2875(5) 0.3563(3) 1.0353(2) 0.0425(9) Uani 1 1 d . . . . .
H12 H 0.257682 0.411752 1.058381 0.051 Uiso 1 1 calc R U . . .
C13 C 0.4399(4) 0.3469(3) 1.0003(2) 0.0357(8) Uani 1 1 d . . . . .
H13 H 0.513570 0.395871 0.999153 0.043 Uiso 1 1 calc R U . . .
C14 C 0.4850(4) 0.2636(3) 0.9664(2) 0.0254(7) Uani 1 1 d . . . . .
C15 C 0.6299(4) 0.2325(3) 0.9235(2) 0.0271(7) Uani 1 1 d . . . . .
C16 C 0.5982(4) 0.1425(2) 0.90058(19) 0.0239(7) Uani 1 1 d . . . . .
C17 C 0.7143(4) 0.0913(3) 0.8574(2) 0.0349(8) Uani 1 1 d . . . . .
H17 H 0.691828 0.032617 0.841903 0.042 Uiso 1 1 calc R U . . .
C19 C 0.8986(5) 0.2197(4) 0.8608(3) 0.0513(11) Uani 1 1 d . . . . .
H19 H 1.000823 0.244756 0.847018 0.062 Uiso 1 1 calc R U . . .
C18 C 0.8645(4) 0.1316(4) 0.8384(2) 0.0499(11) Uani 1 1 d . . . . .
H18 H 0.944751 0.098844 0.810042 0.060 Uiso 1 1 calc R U . . .
C20 C 0.7835(4) 0.2705(3) 0.9029(2) 0.0414(9) Uani 1 1 d . . . . .
H20 H 0.807597 0.329424 0.917594 0.050 Uiso 1 1 calc R U . . .
C21 C 0.1316(4) 0.0398(2) 0.6262(2) 0.0263(7) Uani 1 1 d . . . . .
H21A H 0.207243 -0.014204 0.616500 0.032 Uiso 1 1 calc R U . . .
H21B H 0.041583 0.000776 0.668019 0.032 Uiso 1 1 calc R U . . .
C23 C 0.1715(4) 0.1194(2) 0.4526(2) 0.0226(7) Uani 1 1 d . . . . .
C24 C 0.3266(4) 0.0941(3) 0.4319(2) 0.0335(8) Uani 1 1 d . . . . .
H24 H 0.388220 0.063611 0.478231 0.040 Uiso 1 1 calc R U . . .
C25 C 0.3875(4) 0.1155(3) 0.3399(3) 0.0394(9) Uani 1 1 d . . . . .
H25 H 0.492305 0.100494 0.323815 0.047 Uiso 1 1 calc R U . . .
C26 C 0.2932(4) 0.1595(3) 0.2706(2) 0.0377(9) Uani 1 1 d . . . . .
H26 H 0.335340 0.170957 0.209372 0.045 Uiso 1 1 calc R U . . .
C27 C 0.1394(4) 0.1861(3) 0.2918(2) 0.0299(8) Uani 1 1 d . . . . .
H27 H 0.077885 0.216195 0.245420 0.036 Uiso 1 1 calc R U . . .
C28 C 0.0765(4) 0.1672(2) 0.3841(2) 0.0228(7) Uani 1 1 d . . . . .
C29 C -0.0761(4) 0.1833(2) 0.4306(2) 0.0228(7) Uani 1 1 d . . . . .
C30 C -0.2187(4) 0.2263(3) 0.4016(2) 0.0287(7) Uani 1 1 d . . . . .
H30 H -0.226399 0.255089 0.338902 0.034 Uiso 1 1 calc R U . . .
C31 C -0.3468(4) 0.2258(3) 0.4661(3) 0.0357(8) Uani 1 1 d . . . . .
H31 H -0.441290 0.254555 0.446829 0.043 Uiso 1 1 calc R U . . .
C32 C -0.3370(4) 0.1826(3) 0.5605(3) 0.0370(8) Uani 1 1 d . . . . .
H32 H -0.425982 0.181162 0.603160 0.044 Uiso 1 1 calc R U . . .
C33 C -0.1969(4) 0.1416(3) 0.5918(2) 0.0318(8) Uani 1 1 d . . . . .
H33 H -0.189797 0.114604 0.654603 0.038 Uiso 1 1 calc R U . . .
C34 C -0.0684(4) 0.1424(2) 0.5262(2) 0.0225(7) Uani 1 1 d . . . . .

loop_
_atom_site_aniso_label
_atom_site_aniso_U_11
_atom_site_aniso_U_22
_atom_site_aniso_U_33
_atom_site_aniso_U_23
_atom_site_aniso_U_13
_atom_site_aniso_U_12
Br1 0.0437(2) 0.01734(16) 0.02731(18) -0.00512(12) -0.00961(14) -0.00526(13)
N1 0.0458(18) 0.0167(13) 0.0286(15) -0.0066(12) -0.0121(13) -0.0070(12)
C1 0.0217(16) 0.0137(14) 0.0197(15) -0.0065(12) -0.0016(12) -0.0019(12)
C2 0.0174(15) 0.0206(15) 0.0195(15) -0.0102(12) -0.0022(12) -0.0016(12)
N2 0.0263(14) 0.0231(13) 0.0165(12) -0.0085(11) -0.0067(10) -0.0006(11)
C3 0.0243(16) 0.0208(15) 0.0154(14) -0.0056(12) -0.0074(12) 0.0003(12)
N3 0.0268(15) 0.0234(14) 0.0232(14) -0.0107(11) -0.0115(11) -0.0002(11)
C4 0.0245(17) 0.0163(15) 0.0210(15) -0.0068(12) -0.0033(13) -0.0022(12)
C6 0.0183(15) 0.0200(15) 0.0159(14) -0.0064(12) -0.0027(12) 0.0001(12)
C5 0.0229(16) 0.0208(15) 0.0176(15) -0.0097(12) -0.0025(12) -0.0036(12)
C9 0.0313(18) 0.0255(16) 0.0113(14) -0.0050(13) -0.0052(12) -0.0009(13)
C8 0.051(2) 0.0204(16) 0.0301(18) -0.0052(14) -0.0203(16) -0.0056(15)
C7 0.0366(19) 0.0194(15) 0.0161(15) -0.0044(12) -0.0065(13) -0.0035(13)
C47 0.042(2) 0.0138(15) 0.0278(17) -0.0012(13) -0.0157(15) 0.0011(14)
C46 0.040(2) 0.0247(18) 0.044(2) -0.0048(16) -0.0129(17) -0.0067(15)
C45 0.047(2) 0.030(2) 0.045(2) -0.0064(18) -0.0004(18) 0.0034(17)
C44 0.062(3) 0.0257(19) 0.041(2) -0.0118(17) -0.0126(19) 0.0053(18)
C43 0.051(2) 0.0208(17) 0.037(2) -0.0105(15) -0.0159(18) 0.0010(16)
C42 0.043(2) 0.0172(16) 0.0329(18) -0.0064(14) -0.0174(16) 0.0000(14)
C41 0.041(2) 0.0176(16) 0.0337(18) -0.0070(14) -0.0167(16) 0.0015(14)
C40 0.042(2) 0.032(2) 0.048(2) -0.0129(17) -0.0175(18) -0.0052(16)
C39 0.033(2) 0.047(2) 0.053(2) -0.011(2) -0.0138(19) -0.0020(18)
C38 0.052(3) 0.041(2) 0.041(2) -0.0095(18) -0.0046(19) 0.0075(19)
C37 0.057(3) 0.0293(19) 0.0299(19) -0.0093(16) -0.0086(17) 0.0030(17)
C36 0.044(2) 0.0195(16) 0.0260(17) -0.0030(14) -0.0120(15) -0.0052(15)
C10 0.0310(19) 0.0349(19) 0.0223(16) -0.0109(14) -0.0042(14) -0.0025(15)
C11 0.036(2) 0.047(2) 0.0291(19) -0.0155(17) -0.0006(15) 0.0102(17)
C12 0.066(3) 0.036(2) 0.030(2) -0.0211(17) -0.0019(18) 0.0081(19)
C13 0.054(2) 0.0287(19) 0.0272(18) -0.0120(15) -0.0056(17) -0.0099(17)
C14 0.0305(18) 0.0275(17) 0.0182(15) -0.0067(13) -0.0056(13) -0.0034(14)
C15 0.0272(18) 0.0345(18) 0.0186(16) -0.0074(14) -0.0041(13) -0.0042(14)
C16 0.0281(18) 0.0280(17) 0.0124(14) -0.0021(13) -0.0073(12) 0.0014(13)
C17 0.040(2) 0.042(2) 0.0211(17) -0.0099(15) -0.0045(15) 0.0070(16)
C19 0.030(2) 0.084(3) 0.034(2) -0.015(2) 0.0014(17) -0.011(2)
C18 0.030(2) 0.084(3) 0.029(2) -0.017(2) 0.0007(16) 0.015(2)
C20 0.038(2) 0.053(2) 0.032(2) -0.0119(18) -0.0047(16) -0.0181(18)
C21 0.0342(19) 0.0230(16) 0.0254(17) -0.0087(14) -0.0135(14) -0.0037(14)
C23 0.0278(18) 0.0180(15) 0.0274(17) -0.0126(13) -0.0072(13) -0.0043(13)
C24 0.0306(19) 0.0307(19) 0.042(2) -0.0143(16) -0.0095(16) 0.0020(15)
C25 0.029(2) 0.037(2) 0.052(2) -0.0217(18) 0.0056(17) -0.0014(16)
C26 0.049(2) 0.0305(19) 0.034(2) -0.0163(16) 0.0078(17) -0.0123(17)
C27 0.039(2) 0.0271(17) 0.0248(17) -0.0098(14) -0.0029(14) -0.0092(15)
C28 0.0309(18) 0.0167(15) 0.0239(16) -0.0087(13) -0.0067(13) -0.0068(13)
C29 0.0299(18) 0.0188(15) 0.0229(16) -0.0083(13) -0.0098(13) -0.0037(13)
C30 0.035(2) 0.0235(17) 0.0327(18) -0.0119(14) -0.0143(15) 0.0011(14)
C31 0.031(2) 0.0284(18) 0.054(2) -0.0194(17) -0.0158(17) 0.0056(15)
C32 0.030(2) 0.036(2) 0.050(2) -0.0255(18) 0.0026(17) -0.0004(16)
C33 0.042(2) 0.0315(19) 0.0259(17) -0.0161(15) -0.0009(15) -0.0050(15)
C34 0.0294(18) 0.0192(15) 0.0239(16) -0.0116(13) -0.0079(13) -0.0018(13)

loop_
_atom_type_symbol
_atom_type_description
_atom_type_scat_dispersion_real
_atom_type_scat_dispersion_imag
_atom_type_scat_source
C C 0.0033 0.0016 'International Tables Vol C Tables 4.2.6.8 and 6.1.1.4'
H H 0.0000 0.0000 'International Tables Vol C Tables 4.2.6.8 and 6.1.1.4'
Br Br -0.2901 2.4595 'International Tables Vol C Tables 4.2.6.8 and 6.1.1.4'
N N 0.0061 0.0033 'International Tables Vol C Tables 4.2.6.8 and 6.1.1.4'

loop_
_geom_angle_atom_site_label_1
_geom_angle_atom_site_label_2
_geom_angle_atom_site_label_3
_geom_angle
_geom_angle_site_symmetry_1
_geom_angle_site_symmetry_3
_geom_angle_publ_flag
C36 N1 C47 109.0(3) . . ?
C36 N1 C8 125.0(3) . . ?
C47 N1 C8 125.5(3) . . ?
C6 C1 C2 122.9(3) . . ?
C6 C1 Br1 118.5(2) . . ?
C2 C1 Br1 118.6(2) . . ?
C3 C2 C1 117.5(2) . . ?
C3 C2 C21 122.0(2) . . ?
C1 C2 C21 120.5(2) . . ?
C16 N2 C9 108.4(2) . . ?
C16 N2 C7 123.8(3) . . ?
C9 N2 C7 124.9(3) . . ?
C2 C3 C4 120.8(3) . . ?
C23 N3 C34 108.9(2) . . ?
C23 N3 C21 124.6(3) . . ?
C34 N3 C21 125.4(3) . . ?
C5 C4 C3 120.0(3) . . ?
C5 C4 C8 121.0(3) . . ?
C3 C4 C8 119.0(3) . . ?
C1 C6 C5 117.7(2) . . ?
C1 C6 C7 121.5(2) . . ?
C5 C6 C7 120.7(2) . . ?
C4 C5 C6 121.0(3) . . ?
C10 C9 N2 129.6(3) . . ?
C10 C9 C14 121.6(3) . . ?
N2 C9 C14 108.7(3) . . ?
N1 C8 C4 115.4(2) . . ?
N2 C7 C6 112.8(2) . . ?
C46 C47 N1 130.1(3) . . ?
C46 C47 C42 121.6(3) . . ?
N1 C47 C42 108.3(3) . . ?
C45 C46 C47 118.2(3) . . ?
C46 C45 C44 120.8(4) . . ?
C43 C44 C45 121.1(4) . . ?
C44 C43 C42 119.3(3) . . ?
C43 C42 C47 118.9(3) . . ?
C43 C42 C41 134.0(3) . . ?
C47 C42 C41 107.1(3) . . ?
C40 C41 C36 118.7(3) . . ?
C40 C41 C42 134.6(3) . . ?
C36 C41 C42 106.7(3) . . ?
C39 C40 C41 119.6(3) . . ?
C40 C39 C38 120.6(4) . . ?
C39 C38 C37 121.1(4) . . ?
C36 C37 C38 117.6(3) . . ?
C37 C36 N1 128.9(3) . . ?
C37 C36 C41 122.2(3) . . ?
N1 C36 C41 109.0(3) . . ?
C11 C10 C9 117.6(3) . . ?
C10 C11 C12 121.2(3) . . ?
C13 C12 C11 121.1(3) . . ?
C12 C13 C14 119.6(3) . . ?
C13 C14 C9 118.9(3) . . ?
C13 C14 C15 134.1(3) . . ?
C9 C14 C15 106.9(3) . . ?
C20 C15 C16 118.7(3) . . ?
C20 C15 C14 134.4(3) . . ?
C16 C15 C14 106.9(3) . . ?
N2 C16 C17 128.8(3) . . ?
N2 C16 C15 109.0(3) . . ?
C17 C16 C15 122.2(3) . . ?
C18 C17 C16 117.1(4) . . ?
C20 C19 C18 121.0(4) . . ?
C17 C18 C19 121.7(4) . . ?
C19 C20 C15 119.3(4) . . ?
N3 C21 C2 115.1(2) . . ?
C24 C23 N3 128.8(3) . . ?
C24 C23 C28 122.4(3) . . ?
N3 C23 C28 108.7(3) . . ?
C23 C24 C25 117.7(3) . . ?
C24 C25 C26 120.9(3) . . ?
C27 C26 C25 120.9(3) . . ?
C26 C27 C28 119.1(3) . . ?
C27 C28 C23 118.9(3) . . ?
C27 C28 C29 133.9(3) . . ?
C23 C28 C29 107.1(3) . . ?
C30 C29 C34 118.4(3) . . ?
C30 C29 C28 134.7(3) . . ?
C34 C29 C28 106.8(3) . . ?
C31 C30 C29 119.7(3) . . ?
C30 C31 C32 120.7(3) . . ?
C33 C32 C31 121.3(3) . . ?
C34 C33 C32 117.5(3) . . ?
C33 C34 N3 129.3(3) . . ?
C33 C34 C29 122.3(3) . . ?
N3 C34 C29 108.4(3) . . ?

loop_
_geom_bond_atom_site_label_1
_geom_bond_atom_site_label_2
_geom_bond_distance
_geom_bond_site_symmetry_2
_geom_bond_publ_flag
Br1 C1 1.914(3) . ?
N1 C36 1.389(4) . ?
N1 C47 1.393(4) . ?
N1 C8 1.451(4) . ?
C1 C6 1.382(4) . ?
C1 C2 1.396(4) . ?
C2 C3 1.385(4) . ?
C2 C21 1.514(4) . ?
N2 C16 1.387(4) . ?
N2 C9 1.390(4) . ?
N2 C7 1.443(4) . ?
C3 C4 1.390(4) . ?
N3 C23 1.391(4) . ?
N3 C34 1.392(4) . ?
N3 C21 1.444(4) . ?
C4 C5 1.378(4) . ?
C4 C8 1.510(4) . ?
C6 C5 1.389(4) . ?
C6 C7 1.523(4) . ?
C9 C10 1.389(4) . ?
C9 C14 1.416(4) . ?
C47 C46 1.385(5) . ?
C47 C42 1.416(4) . ?
C46 C45 1.374(5) . ?
C45 C44 1.406(5) . ?
C44 C43 1.368(5) . ?
C43 C42 1.393(5) . ?
C42 C41 1.445(5) . ?
C41 C40 1.389(5) . ?
C41 C36 1.409(4) . ?
C40 C39 1.377(5) . ?
C39 C38 1.386(5) . ?
C38 C37 1.393(5) . ?
C37 C36 1.375(5) . ?
C10 C11 1.380(5) . ?
C11 C12 1.400(5) . ?
C12 C13 1.361(5) . ?
C13 C14 1.391(5) . ?
C14 C15 1.431(4) . ?
C15 C20 1.399(5) . ?
C15 C16 1.412(4) . ?
C16 C17 1.393(4) . ?
C17 C18 1.385(5) . ?
C19 C20 1.375(5) . ?
C19 C18 1.389(6) . ?
C23 C24 1.378(5) . ?
C23 C28 1.402(4) . ?
C24 C25 1.385(5) . ?
C25 C26 1.403(5) . ?
C26 C27 1.374(5) . ?
C27 C28 1.398(4) . ?
C28 C29 1.443(4) . ?
C29 C30 1.402(4) . ?
C29 C34 1.412(4) . ?
C30 C31 1.372(5) . ?
C31 C32 1.397(5) . ?
C32 C33 1.389(5) . ?
C33 C34 1.384(4) . ?
